data_4509863
loop_
_publ_author_name
'Meng, Wei'
'Xu, Zhouqing'
'Ding, Jie'
'Wu, Dongqing'
'Han, Xiao'
'Hou, Hongwei'
'Fan, Yaoting'

_publ_section_title
;
 A Systematic Research on the Synthesis, Structures, and Application in
 Photocatalysis of Cluster-Based Coordination Complexes
;
_journal_issue 2
_journal_name_full 'Crystal Growth &amp; Design'
_journal_page_first 730
_journal_paper_doi 10.1021/cg401601d
_journal_volume 14
_journal_year 2014
_chemical_formula_sum 'C32 H26 Cd2 N2 O12'
_chemical_formula_weight 855.35
_chemical_name_systematic
; 
 ? 
;
_space_group_IT_number 15
_symmetry_cell_setting monoclinic
_symmetry_space_group_name_Hall '-C 2yc'
_symmetry_space_group_name_H-M 'C 1 2/c 1'
_atom_sites_solution_hydrogens geom
_atom_sites_solution_primary direct
_atom_sites_solution_secondary difmap
_audit_creation_method SHELXL-97
_cell_angle_alpha 90.00
_cell_angle_beta 115.50(3)
_cell_angle_gamma 90.00
_cell_formula_units_Z 8
_cell_length_a 29.426(6)
_cell_length_b 9.1549(18)
_cell_length_c 27.559(6)
_cell_measurement_temperature 293(2)
_cell_volume 6701(3)
_computing_cell_refinement CrystalClear
_computing_data_collection CrystalClear
_computing_data_reduction CrystalClear
_computing_structure_refinement 'SHELXL-97 (Sheldrick, 1997)'
_computing_structure_solution 'SHELXS-97 (Sheldrick, 1990)'
_diffrn_ambient_temperature 293(2)
_diffrn_measured_fraction_theta_full 0.995
_diffrn_measured_fraction_theta_max 0.995
_diffrn_radiation_monochromator graphite
_diffrn_radiation_source 'fine-focus sealed tube'
_diffrn_radiation_type MoK\a
_diffrn_radiation_wavelength 0.71073
_diffrn_reflns_av_R_equivalents 0.0569
_diffrn_reflns_av_sigmaI/netI 0.0623
_diffrn_reflns_limit_h_max 38
_diffrn_reflns_limit_h_min -31
_diffrn_reflns_limit_k_max 10
_diffrn_reflns_limit_k_min -12
_diffrn_reflns_limit_l_max 34
_diffrn_reflns_limit_l_min -36
_diffrn_reflns_number 28010
_diffrn_reflns_theta_full 27.92
_diffrn_reflns_theta_max 27.92
_diffrn_reflns_theta_min 1.64
_exptl_absorpt_coefficient_mu 1.334
_exptl_absorpt_correction_T_max 0.7763
_exptl_absorpt_correction_T_min 0.6904
_exptl_absorpt_correction_type multi-scan
_exptl_crystal_density_diffrn 1.696
_exptl_crystal_density_method 'not measured'
_exptl_crystal_F_000 3392
_exptl_crystal_size_max 0.30
_exptl_crystal_size_mid 0.20
_exptl_crystal_size_min 0.20
_refine_diff_density_max 1.792
_refine_diff_density_min -0.817
_refine_diff_density_rms 0.260
_refine_ls_extinction_method none
_refine_ls_goodness_of_fit_ref 1.196
_refine_ls_hydrogen_treatment constr
_refine_ls_matrix_type full
_refine_ls_number_parameters 435
_refine_ls_number_reflns 7983
_refine_ls_number_restraints 6
_refine_ls_restrained_S_all 1.196
_refine_ls_R_factor_all 0.0855
_refine_ls_R_factor_gt 0.0692
_refine_ls_shift/su_max 0.030
_refine_ls_shift/su_mean 0.000
_refine_ls_structure_factor_coef Fsqd
_refine_ls_weighting_details 'calc w=1/[\s^2^(Fo^2^)+(0.0773P)^2^+29.7756P] where P=(Fo^2^+2Fc^2^)/3'
_refine_ls_weighting_scheme calc
_refine_ls_wR_factor_gt 0.1695
_refine_ls_wR_factor_ref 0.1857
_reflns_number_gt 6787
_reflns_number_total 7983
_reflns_threshold_expression >2sigma(I)
_cod_data_source_file cg401601d_si_004.cif
_cod_data_source_block 1
_cod_original_cell_volume 6701(2)
_cod_original_sg_symbol_H-M C2/c
_cod_database_code 4509863

loop_
_symmetry_equiv_pos_as_xyz
'x, y, z'
'-x, y, -z+1/2'
'x+1/2, y+1/2, z'
'-x+1/2, y+1/2, -z+1/2'
'-x, -y, -z'
'x, -y, z-1/2'
'-x+1/2, -y+1/2, -z'
'x+1/2, -y+1/2, z-1/2'

loop_
_atom_site_label
_atom_site_type_symbol
_atom_site_fract_x
_atom_site_fract_y
_atom_site_fract_z
_atom_site_U_iso_or_equiv
_atom_site_adp_type
_atom_site_occupancy
_atom_site_symmetry_multiplicity
_atom_site_calc_flag
_atom_site_refinement_flags
O14 O 0.9833(4) 0.288(3) 0.7923(10) 0.380(16) Uani 1 1 d GU
H14A H 0.9702 0.3611 0.7720 0.570 Uiso 1 1 d G
H14B H 0.9630 0.2163 0.7819 0.570 Uiso 1 1 d G
O13 O 0.0313(4) 0.4852(9) 0.5806(6) 0.147(5) Uani 1 1 d G
H13A H 0.0166 0.5087 0.5476 0.221 Uiso 1 1 d G
H13B H 0.0107 0.4920 0.5947 0.221 Uiso 1 1 d G
Cd1 Cd 0.935790(16) 0.91098(5) 0.495029(17) 0.02521(15) Uani 1 1 d .
Cd2 Cd 0.88640(2) 1.24361(5) 0.53389(2) 0.03351(16) Uani 1 1 d .
O1 O 0.8927(2) 0.7765(6) 0.5485(2) 0.0450(13) Uani 1 1 d .
O2 O 0.92203(18) 1.0007(5) 0.56687(19) 0.0335(11) Uani 1 1 d .
O3 O 0.99808(17) 0.7871(5) 0.94323(18) 0.0332(11) Uani 1 1 d .
O4 O 0.97949(16) 1.0234(5) 0.94126(17) 0.0295(10) Uani 1 1 d .
O5 O 0.63102(18) 0.6293(6) 0.57752(19) 0.0415(12) Uani 1 1 d .
O6 O 0.6153(2) 0.8673(7) 0.5710(2) 0.0503(14) Uani 1 1 d .
O7 O 0.90943(16) 0.8385(5) 0.97049(16) 0.0281(9) Uani 1 1 d .
O8 O 0.83810(19) 0.7182(6) 0.92753(19) 0.0371(11) Uani 1 1 d .
O9 O 0.9723(2) 1.2729(7) 0.5901(2) 0.0579(16) Uani 1 1 d .
H9A H 0.9837 1.1946 0.6078 0.087 Uiso 1 1 d R
H9B H 0.9762 1.3430 0.6118 0.087 Uiso 1 1 d R
O10 O 0.8895(3) 1.4888(6) 0.5188(2) 0.0573(16) Uani 1 1 d .
H10A H 0.9169 1.5243 0.5426 0.086 Uiso 1 1 d R
H10B H 0.8645 1.5318 0.5207 0.086 Uiso 1 1 d R
C1 C 0.8970(3) 0.8857(7) 0.6289(3) 0.0295(14) Uani 1 1 d .
C2 C 0.8700(3) 0.7760(8) 0.6383(3) 0.0356(16) Uani 1 1 d .
H2 H 0.8558 0.7026 0.6129 0.043 Uiso 1 1 calc R
C3 C 0.8635(3) 0.7735(8) 0.6851(3) 0.0351(16) Uani 1 1 d .
H3 H 0.8448 0.6988 0.6905 0.042 Uiso 1 1 calc R
C4 C 0.8843(2) 0.8791(7) 0.7237(2) 0.0288(14) Uani 1 1 d .
C5 C 0.9117(3) 0.9889(8) 0.7144(3) 0.0351(16) Uani 1 1 d .
H5 H 0.9264 1.0608 0.7404 0.042 Uiso 1 1 calc R
C6 C 0.9180(3) 0.9945(8) 0.6676(3) 0.0347(15) Uani 1 1 d .
H6 H 0.9361 1.0706 0.6619 0.042 Uiso 1 1 calc R
C7 C 0.9040(2) 0.8863(7) 0.5782(3) 0.0292(14) Uani 1 1 d .
C8 C 0.8792(2) 0.8669(7) 0.7755(2) 0.0259(13) Uani 1 1 d .
C9 C 0.8346(2) 0.8230(7) 0.7775(2) 0.0262(13) Uani 1 1 d .
C10 C 0.8349(2) 0.7954(7) 0.8269(2) 0.0261(13) Uani 1 1 d .
H10 H 0.8056 0.7609 0.8279 0.031 Uiso 1 1 calc R
C11 C 0.8773(2) 0.8168(7) 0.8753(2) 0.0239(12) Uani 1 1 d .
C12 C 0.9214(2) 0.8672(7) 0.8732(2) 0.0262(13) Uani 1 1 d .
C13 C 0.9212(2) 0.8893(7) 0.8231(2) 0.0282(14) Uani 1 1 d .
H13 H 0.9507 0.9206 0.8217 0.034 Uiso 1 1 calc R
C14 C 0.8740(2) 0.7877(7) 0.9271(2) 0.0241(12) Uani 1 1 d .
C15 C 0.9689(2) 0.8939(7) 0.9232(2) 0.0271(14) Uani 1 1 d .
C16 C 0.7858(2) 0.8065(7) 0.7290(2) 0.0257(13) Uani 1 1 d .
C17 C 0.7609(3) 0.6750(8) 0.7175(3) 0.0389(17) Uani 1 1 d .
H17 H 0.7753 0.5947 0.7394 0.047 Uiso 1 1 calc R
C18 C 0.7141(3) 0.6602(8) 0.6734(3) 0.0424(18) Uani 1 1 d .
H18 H 0.6980 0.5700 0.6659 0.051 Uiso 1 1 calc R
C19 C 0.6915(2) 0.7787(7) 0.6406(3) 0.0315(14) Uani 1 1 d .
C20 C 0.7161(3) 0.9129(8) 0.6528(3) 0.0362(16) Uani 1 1 d .
H20 H 0.7010 0.9946 0.6321 0.043 Uiso 1 1 calc R
C21 C 0.7636(2) 0.9250(7) 0.6965(3) 0.0326(14) Uani 1 1 d .
H21 H 0.7804 1.0141 0.7036 0.039 Uiso 1 1 calc R
C22 C 0.6424(3) 0.7595(8) 0.5931(3) 0.0361(16) Uani 1 1 d .
C23 C 0.7933(3) 1.0170(9) 0.4698(3) 0.0459(19) Uani 1 1 d .
H23 H 0.8091 1.0113 0.4470 0.055 Uiso 1 1 calc R
C24 C 0.7517(3) 0.9305(10) 0.4594(4) 0.053(2) Uani 1 1 d .
H24 H 0.7399 0.8663 0.4304 0.063 Uiso 1 1 calc R
C25 C 0.7281(3) 0.9413(10) 0.4925(4) 0.058(2) Uani 1 1 d .
H25 H 0.6997 0.8854 0.4860 0.070 Uiso 1 1 calc R
C26 C 0.7467(3) 1.0345(10) 0.5348(4) 0.050(2) Uani 1 1 d .
H26 H 0.7312 1.0418 0.5578 0.060 Uiso 1 1 calc R
C27 C 0.7886(3) 1.1187(8) 0.5438(3) 0.0370(16) Uani 1 1 d .
C28 C 0.8133(3) 1.2186(8) 0.5911(3) 0.0395(17) Uani 1 1 d .
C29 C 0.7932(4) 1.2420(10) 0.6284(4) 0.059(2) Uani 1 1 d .
H29 H 0.7622 1.2020 0.6223 0.070 Uiso 1 1 calc R
C30 C 0.8185(5) 1.3213(11) 0.6723(4) 0.067(3) Uani 1 1 d .
H30 H 0.8055 1.3345 0.6974 0.080 Uiso 1 1 calc R
C31 C 0.8631(4) 1.3829(10) 0.6807(4) 0.065(3) Uani 1 1 d .
H31 H 0.8813 1.4370 0.7117 0.077 Uiso 1 1 calc R
C32 C 0.8813(4) 1.3637(10) 0.6419(4) 0.057(2) Uani 1 1 d .
H32 H 0.9116 1.4070 0.6469 0.068 Uiso 1 1 calc R
N1 N 0.8117(2) 1.1087(7) 0.5117(2) 0.0373(14) Uani 1 1 d .
N2 N 0.8560(3) 1.2839(7) 0.5975(3) 0.0421(15) Uani 1 1 d .

loop_
_atom_site_aniso_label
_atom_site_aniso_U_11
_atom_site_aniso_U_22
_atom_site_aniso_U_33
_atom_site_aniso_U_23
_atom_site_aniso_U_13
_atom_site_aniso_U_12
O14 0.380(18) 0.377(18) 0.371(18) -0.015(9) 0.151(11) 0.001(9)
O13 0.100(7) 0.076(6) 0.301(16) 0.052(8) 0.120(10) 0.017(5)
Cd1 0.0200(2) 0.0351(3) 0.0164(2) 0.00124(17) 0.00391(17) -0.00037(17)
Cd2 0.0407(3) 0.0365(3) 0.0300(3) -0.0042(2) 0.0216(2) -0.0028(2)
O1 0.064(4) 0.046(3) 0.034(3) -0.011(2) 0.030(3) -0.010(3)
O2 0.037(3) 0.041(3) 0.030(2) 0.009(2) 0.021(2) 0.003(2)
O3 0.025(2) 0.040(3) 0.025(2) -0.0017(19) 0.0020(19) 0.0002(19)
O4 0.022(2) 0.039(3) 0.024(2) -0.0069(19) 0.0070(18) -0.0074(18)
O5 0.028(2) 0.054(3) 0.026(2) -0.002(2) -0.004(2) -0.014(2)
O6 0.035(3) 0.065(4) 0.038(3) 0.013(3) 0.003(2) 0.011(3)
O7 0.030(2) 0.036(3) 0.016(2) -0.0007(18) 0.0083(18) -0.0041(19)
O8 0.037(3) 0.051(3) 0.025(2) -0.003(2) 0.015(2) -0.015(2)
O9 0.057(4) 0.052(4) 0.049(4) -0.007(3) 0.008(3) -0.009(3)
O10 0.086(5) 0.040(3) 0.053(4) -0.001(3) 0.037(4) -0.004(3)
C1 0.034(3) 0.032(3) 0.025(3) 0.001(3) 0.015(3) -0.003(3)
C2 0.041(4) 0.042(4) 0.025(3) -0.009(3) 0.015(3) -0.012(3)
C3 0.043(4) 0.043(4) 0.027(3) -0.002(3) 0.022(3) -0.017(3)
C4 0.028(3) 0.037(4) 0.021(3) -0.002(3) 0.010(3) -0.006(3)
C5 0.045(4) 0.037(4) 0.020(3) -0.008(3) 0.011(3) -0.013(3)
C6 0.041(4) 0.038(4) 0.026(3) 0.000(3) 0.016(3) -0.008(3)
C7 0.027(3) 0.041(4) 0.023(3) 0.003(3) 0.014(3) 0.003(3)
C8 0.023(3) 0.031(3) 0.020(3) -0.001(2) 0.006(2) -0.005(2)
C9 0.025(3) 0.031(3) 0.018(3) -0.002(2) 0.005(2) -0.008(2)
C10 0.020(3) 0.037(4) 0.019(3) 0.001(2) 0.006(2) -0.004(2)
C11 0.021(3) 0.034(3) 0.014(3) -0.006(2) 0.004(2) -0.003(2)
C12 0.026(3) 0.028(3) 0.020(3) -0.004(2) 0.006(2) 0.000(2)
C13 0.024(3) 0.043(4) 0.021(3) -0.004(3) 0.013(3) -0.008(3)
C14 0.026(3) 0.027(3) 0.017(3) -0.003(2) 0.007(2) -0.003(2)
C15 0.020(3) 0.046(4) 0.015(3) -0.004(3) 0.008(2) -0.007(3)
C16 0.026(3) 0.033(3) 0.015(3) 0.000(2) 0.006(2) -0.001(2)
C17 0.038(4) 0.042(4) 0.021(3) 0.012(3) -0.002(3) -0.006(3)
C18 0.039(4) 0.035(4) 0.032(4) 0.008(3) -0.004(3) -0.010(3)
C19 0.028(3) 0.037(4) 0.022(3) 0.000(3) 0.003(3) -0.002(3)
C20 0.041(4) 0.033(4) 0.026(3) 0.000(3) 0.006(3) 0.000(3)
C21 0.031(3) 0.033(4) 0.027(3) -0.002(3) 0.006(3) -0.006(3)
C22 0.033(4) 0.054(5) 0.019(3) 0.003(3) 0.010(3) -0.004(3)
C23 0.045(4) 0.053(5) 0.041(4) -0.003(4) 0.020(4) 0.002(4)
C24 0.041(4) 0.058(5) 0.055(5) -0.006(4) 0.017(4) -0.007(4)
C25 0.044(5) 0.057(6) 0.070(6) -0.004(5) 0.022(5) -0.014(4)
C26 0.041(4) 0.061(5) 0.059(5) 0.013(4) 0.031(4) 0.002(4)
C27 0.033(4) 0.040(4) 0.039(4) 0.012(3) 0.017(3) 0.009(3)
C28 0.045(4) 0.036(4) 0.045(4) 0.008(3) 0.026(4) 0.007(3)
C29 0.064(6) 0.072(6) 0.061(6) 0.004(5) 0.046(5) 0.004(5)
C30 0.100(8) 0.067(6) 0.057(6) -0.004(5) 0.057(6) 0.004(6)
C31 0.103(8) 0.047(5) 0.049(5) -0.020(4) 0.038(6) 0.000(5)
C32 0.073(6) 0.052(5) 0.046(5) -0.007(4) 0.026(5) 0.000(4)
N1 0.033(3) 0.046(4) 0.038(3) 0.006(3) 0.019(3) 0.005(3)
N2 0.055(4) 0.037(3) 0.044(4) 0.000(3) 0.031(3) 0.005(3)

loop_
_atom_type_symbol
_atom_type_description
_atom_type_scat_dispersion_real
_atom_type_scat_dispersion_imag
_atom_type_scat_source
C C 0.0033 0.0016 'International Tables Vol C Tables 4.2.6.8 and 6.1.1.4'
H H 0.0000 0.0000 'International Tables Vol C Tables 4.2.6.8 and 6.1.1.4'
N N 0.0061 0.0033 'International Tables Vol C Tables 4.2.6.8 and 6.1.1.4'
O O 0.0106 0.0060 'International Tables Vol C Tables 4.2.6.8 and 6.1.1.4'
Cd Cd -0.8075 1.2024 'International Tables Vol C Tables 4.2.6.8 and 6.1.1.4'

loop_
_geom_angle_atom_site_label_1
_geom_angle_atom_site_label_2
_geom_angle_atom_site_label_3
_geom_angle
_geom_angle_site_symmetry_1
_geom_angle_site_symmetry_3
O5 Cd1 O3 139.48(19) 7_666 2_756
O5 Cd1 O2 115.25(19) 7_666 .
O3 Cd1 O2 86.89(17) 2_756 .
O5 Cd1 O4 89.27(18) 7_666 6_575
O3 Cd1 O4 94.20(16) 2_756 6_575
O2 Cd1 O4 139.84(16) . 6_575
O5 Cd1 O7 81.25(18) 7_666 6_575
O3 Cd1 O7 138.87(16) 2_756 6_575
O2 Cd1 O7 75.63(15) . 6_575
O4 Cd1 O7 77.57(15) 6_575 6_575
O5 Cd1 O4 159.35(17) 7_666 2_756
O3 Cd1 O4 54.48(16) 2_756 2_756
O2 Cd1 O4 75.56(16) . 2_756
O4 Cd1 O4 72.76(16) 6_575 2_756
O7 Cd1 O4 84.91(15) 6_575 2_756
O5 Cd1 O1 88.42(19) 7_666 .
O3 Cd1 O1 79.03(18) 2_756 .
O2 Cd1 O1 52.22(16) . .
O4 Cd1 O1 166.44(16) 6_575 .
O7 Cd1 O1 115.23(16) 6_575 .
O4 Cd1 O1 111.43(16) 2_756 .
O5 Cd1 C15 163.1(2) 7_666 2_756
O3 Cd1 C15 27.05(18) 2_756 2_756
O2 Cd1 C15 79.21(18) . 2_756
O4 Cd1 C15 83.81(16) 6_575 2_756
O7 Cd1 C15 112.01(18) 6_575 2_756
O4 Cd1 C15 27.46(17) 2_756 2_756
O1 Cd1 C15 94.71(18) . 2_756
O7 Cd2 O10 97.89(19) 6_575 .
O7 Cd2 N2 169.0(2) 6_575 .
O10 Cd2 N2 92.3(2) . .
O7 Cd2 O9 87.3(2) 6_575 .
O10 Cd2 O9 83.8(2) . .
N2 Cd2 O9 98.0(2) . .
O7 Cd2 N1 100.46(19) 6_575 .
O10 Cd2 N1 124.8(2) . .
N2 Cd2 N1 70.0(2) . .
O9 Cd2 N1 148.2(2) . .
O7 Cd2 O2 76.27(15) 6_575 .
O10 Cd2 O2 155.3(2) . .
N2 Cd2 O2 96.12(19) . .
O9 Cd2 O2 72.06(19) . .
N1 Cd2 O2 79.86(18) . .
C7 O1 Cd1 86.2(4) . .
C7 O2 Cd1 99.3(4) . .
C7 O2 Cd2 132.7(4) . .
Cd1 O2 Cd2 101.94(17) . .
C15 O3 Cd1 98.3(4) . 2_756
C15 O4 Cd1 111.4(4) . 6_576
C15 O4 Cd1 84.1(4) . 2_756
Cd1 O4 Cd1 107.24(16) 6_576 2_756
C22 O5 Cd1 118.8(5) . 7_666
C14 O7 Cd2 101.9(4) . 6_576
C14 O7 Cd1 129.4(4) . 6_576
Cd2 O7 Cd1 105.43(16) 6_576 6_576
C2 C1 C6 118.6(6) . .
C2 C1 C7 120.1(6) . .
C6 C1 C7 121.3(6) . .
C1 C2 C3 120.8(6) . .
C4 C3 C2 121.2(6) . .
C3 C4 C5 118.1(6) . .
C3 C4 C8 119.4(6) . .
C5 C4 C8 122.4(6) . .
C6 C5 C4 121.6(6) . .
C5 C6 C1 119.7(6) . .
O1 C7 O2 121.6(6) . .
O1 C7 C1 120.3(6) . .
O2 C7 C1 118.1(6) . .
C13 C8 C9 118.7(6) . .
C13 C8 C4 118.5(5) . .
C9 C8 C4 122.6(5) . .
C10 C9 C8 119.0(6) . .
C10 C9 C16 117.5(5) . .
C8 C9 C16 123.6(5) . .
C9 C10 C11 122.8(6) . .
C10 C11 C12 117.9(5) . .
C10 C11 C14 119.4(5) . .
C12 C11 C14 122.7(5) . .
C13 C12 C11 118.7(5) . .
C13 C12 C15 119.5(6) . .
C11 C12 C15 121.7(5) . .
C8 C13 C12 122.8(6) . .
O8 C14 O7 121.9(6) . .
O8 C14 C11 120.4(5) . .
O7 C14 C11 117.7(5) . .
O3 C15 O4 123.0(6) . .
O3 C15 C12 117.7(6) . .
O4 C15 C12 119.1(6) . .
O3 C15 Cd1 54.6(3) . 2_756
O4 C15 Cd1 68.5(3) . 2_756
C12 C15 Cd1 169.0(4) . 2_756
C17 C16 C21 118.9(6) . .
C17 C16 C9 120.6(6) . .
C21 C16 C9 120.5(6) . .
C16 C17 C18 120.9(6) . .
C19 C18 C17 120.6(7) . .
C18 C19 C20 118.7(6) . .
C18 C19 C22 119.6(6) . .
C20 C19 C22 121.7(6) . .
C19 C20 C21 119.9(6) . .
C16 C21 C20 120.9(6) . .
O6 C22 O5 124.0(7) . .
O6 C22 C19 120.7(7) . .
O5 C22 C19 115.3(6) . .
N1 C23 C24 122.0(8) . .
C25 C24 C23 118.7(8) . .
C26 C25 C24 119.2(8) . .
C25 C26 C27 120.1(8) . .
N1 C27 C26 121.0(8) . .
N1 C27 C28 115.2(7) . .
C26 C27 C28 123.7(7) . .
N2 C28 C29 120.3(8) . .
N2 C28 C27 117.6(7) . .
C29 C28 C27 122.1(8) . .
C30 C29 C28 120.1(9) . .
C29 C30 C31 120.3(9) . .
C30 C31 C32 118.6(9) . .
N2 C32 C31 121.4(9) . .
C27 N1 C23 119.0(7) . .
C27 N1 Cd2 118.5(5) . .
C23 N1 Cd2 122.4(5) . .
C28 N2 C32 119.1(7) . .
C28 N2 Cd2 118.6(5) . .
C32 N2 Cd2 122.2(6) . .

loop_
_geom_bond_atom_site_label_1
_geom_bond_atom_site_label_2
_geom_bond_distance
_geom_bond_site_symmetry_2
Cd1 O5 2.148(5) 7_666
Cd1 O3 2.262(5) 2_756
Cd1 O2 2.334(5) .
Cd1 O4 2.419(4) 6_575
Cd1 O7 2.422(4) 6_575
Cd1 O4 2.567(5) 2_756
Cd1 O1 2.627(5) .
Cd1 C15 2.745(6) 2_756
Cd2 O7 2.258(4) 6_575
Cd2 O10 2.292(6) .
Cd2 N2 2.316(6) .
Cd2 O9 2.343(6) .
Cd2 N1 2.361(6) .
Cd2 O2 2.459(5) .
O1 C7 1.247(8) .
O2 C7 1.273(8) .
O3 C15 1.261(8) .
O3 Cd1 2.262(5) 2_756
O4 C15 1.272(8) .
O4 Cd1 2.419(4) 6_576
O4 Cd1 2.567(5) 2_756
O5 C22 1.262(9) .
O5 Cd1 2.148(5) 7_666
O6 C22 1.250(9) .
O7 C14 1.288(7) .
O7 Cd2 2.258(4) 6_576
O7 Cd1 2.422(4) 6_576
O8 C14 1.239(8) .
C1 C2 1.373(9) .
C1 C6 1.395(9) .
C1 C7 1.497(9) .
C2 C3 1.384(9) .
C3 C4 1.370(9) .
C4 C5 1.381(9) .
C4 C8 1.503(8) .
C5 C6 1.380(9) .
C8 C13 1.377(8) .
C8 C9 1.394(8) .
C9 C10 1.382(8) .
C9 C16 1.490(8) .
C10 C11 1.393(8) .
C11 C12 1.404(9) .
C11 C14 1.494(8) .
C12 C13 1.392(9) .
C12 C15 1.500(8) .
C15 Cd1 2.745(6) 2_756
C16 C17 1.375(9) .
C16 C21 1.379(9) .
C17 C18 1.396(9) .
C18 C19 1.384(9) .
C19 C20 1.392(9) .
C19 C22 1.485(9) .
C20 C21 1.402(9) .
C23 N1 1.341(10) .
C23 C24 1.382(11) .
C24 C25 1.366(13) .
C25 C26 1.356(13) .
C26 C27 1.386(11) .
C27 N1 1.329(9) .
C27 C28 1.500(11) .
C28 N2 1.332(10) .
C28 C29 1.404(11) .
C29 C30 1.332(14) .
C30 C31 1.354(14) .
C31 C32 1.399(12) .
C32 N2 1.342(11) .
